data_7157626
loop_
_publ_author_name
'He, Huan'
'Cao, Ruiyuan'
'Cao, Ruidi'
'Liu, Xiao-Yu'
'Li, Wei'
'Yu, Di'
'Li, Yuexiang'
'Liu, Miaomiao'
'Wu, Yanmei'
'Wu, Pingzhou'
'Yang, Jin-Song'
'Yan, Yunzheng'
'Yang, Jingjing'
'Zheng, Zhi-Bing'
'Zhong, Wu'
'Qin, Yong'

_publ_section_title
;
 A light- and heat-driven glycal diazidation approach to nitrogenous
 carbohydrate derivatives with antiviral activity.
;
_journal_issue 31
_journal_name_full 'Organic &amp; biomolecular chemistry'
_journal_page_first 6155
_journal_page_last 6161
_journal_paper_doi 10.1039/d0ob01172j
_journal_volume 18
_journal_year 2020
_chemical_absolute_configuration unk
_chemical_formula_moiety 'C35 H31 F3 N8 O11, 2(C H4 O)'
_chemical_formula_sum 'C37 H39 F3 N8 O13'
_chemical_formula_weight 860.76
_space_group_crystal_system monoclinic
_space_group_IT_number 4
_space_group_name_Hall 'P 2yb'
_space_group_name_H-M_alt 'P 1 21 1'
_atom_sites_solution_hydrogens mixed
_atom_sites_solution_primary iterative
_audit_creation_date 2019-04-22
_audit_creation_method
;
Olex2 1.2
(compiled 2018.05.29 svn.r3508 for OlexSys, GUI svn.r5506)
;
_audit_update_record
;
2020-01-02 deposited with the CCDC.	2020-07-17 downloaded from the CCDC.
;
_cell_angle_alpha 90
_cell_angle_beta 103.257(4)
_cell_angle_gamma 90
_cell_formula_units_Z 2
_cell_length_a 12.9906(4)
_cell_length_b 11.1438(4)
_cell_length_c 14.8377(7)
_cell_measurement_reflns_used 2410
_cell_measurement_temperature 293(2)
_cell_measurement_theta_max 23.5710
_cell_measurement_theta_min 3.3610
_cell_volume 2090.73(14)
_computing_cell_refinement
;
CrysAlisPro, Agilent Technologies,
Version 1.171.37.35 (release 13-08-2014 CrysAlis171 .NET)
(compiled Aug 13 2014,18:06:01)
;
_computing_data_collection
;
CrysAlisPro, Agilent Technologies,
Version 1.171.37.35 (release 13-08-2014 CrysAlis171 .NET)
(compiled Aug 13 2014,18:06:01)
;
_computing_data_reduction
;
CrysAlisPro, Agilent Technologies,
Version 1.171.37.35 (release 13-08-2014 CrysAlis171 .NET)
(compiled Aug 13 2014,18:06:01)
;
_computing_molecular_graphics 'Olex2 (Dolomanov et al., 2009)'
_computing_publication_material 'Olex2 (Dolomanov et al., 2009)'
_computing_structure_refinement 'ShelXL (Sheldrick, 2015)'
_computing_structure_solution
;
Superflip (Palatinus & Chapuis, 2007;Palatinus & van der Lee, 2008;
Palatinus et al., 2012)
;
_diffrn_ambient_temperature 293.15
_diffrn_detector 'CCD plate'
_diffrn_detector_area_resol_mean 16.0874
_diffrn_detector_type Eos
_diffrn_measured_fraction_theta_full 0.997
_diffrn_measured_fraction_theta_max 0.998
_diffrn_measurement_details
;
#__ type_ start__ end____ width___ exp.time_
  1 omega  -87.00  -61.00   1.0000    4.0000
omega____ theta____ kappa____ phi______ frames
    -      -14.8106 -178.0000   30.0000 26

#__ type_ start__ end____ width___ exp.time_
  2 omega  -52.00   65.00   1.0000    4.0000
omega____ theta____ kappa____ phi______ frames
    -       17.0762    0.0000  -90.0000 117

#__ type_ start__ end____ width___ exp.time_
  3 omega  -43.00   22.00   1.0000    4.0000
omega____ theta____ kappa____ phi______ frames
    -       17.0762  -38.0000   60.0000 65
;
_diffrn_measurement_device 'four-circle diffractometer'
_diffrn_measurement_device_type 'Xcalibur, Eos'
_diffrn_measurement_method '\w scans'
_diffrn_orient_matrix_UB_11 -0.0396461000
_diffrn_orient_matrix_UB_12 -0.0120034000
_diffrn_orient_matrix_UB_13 -0.0405586000
_diffrn_orient_matrix_UB_21 0.0149665000
_diffrn_orient_matrix_UB_22 0.0522108000
_diffrn_orient_matrix_UB_23 -0.0211575000
_diffrn_orient_matrix_UB_31 0.0367446000
_diffrn_orient_matrix_UB_32 -0.0343771000
_diffrn_orient_matrix_UB_33 -0.0179004000
_diffrn_radiation_monochromator graphite
_diffrn_radiation_probe x-ray
_diffrn_radiation_type MoK\a
_diffrn_radiation_wavelength 0.71073
_diffrn_reflns_av_R_equivalents 0.0172
_diffrn_reflns_av_unetI/netI 0.0448
_diffrn_reflns_Laue_measured_fraction_full 0.997
_diffrn_reflns_Laue_measured_fraction_max 0.998
_diffrn_reflns_limit_h_max 16
_diffrn_reflns_limit_h_min -15
_diffrn_reflns_limit_k_max 13
_diffrn_reflns_limit_k_min -13
_diffrn_reflns_limit_l_max 12
_diffrn_reflns_limit_l_min -18
_diffrn_reflns_number 9421
_diffrn_reflns_point_group_measured_fraction_full 0.835
_diffrn_reflns_point_group_measured_fraction_max 0.819
_diffrn_reflns_theta_full 25.242
_diffrn_reflns_theta_max 26.369
_diffrn_reflns_theta_min 2.995
_diffrn_source 'Enhance (Mo) X-ray Source'
_exptl_absorpt_coefficient_mu 0.113
_exptl_absorpt_correction_T_max 1.00000
_exptl_absorpt_correction_T_min 0.99295
_exptl_absorpt_correction_type multi-scan
_exptl_absorpt_process_details
;
CrysAlisPro, Agilent Technologies,
Version 1.171.37.35 (release 13-08-2014 CrysAlis171 .NET)
(compiled Aug 13 2014,18:06:01)
Empirical absorption correction using spherical harmonics,
 implemented in SCALE3 ABSPACK scaling algorithm.
;
_exptl_crystal_density_diffrn 1.367
_exptl_crystal_density_method 'not measured'
_exptl_crystal_F_000 896
_exptl_crystal_size_max 0.35
_exptl_crystal_size_mid 0.3
_exptl_crystal_size_min 0.25
_refine_diff_density_max 0.264
_refine_diff_density_min -0.243
_refine_diff_density_rms 0.037
_refine_ls_abs_structure_details
;
 Flack x determined using 1533 quotients [(I+)-(I-)]/[(I+)+(I-)]
 (Parsons, Flack and Wagner, Acta Cryst. B69 (2013) 249-259).
;
_refine_ls_abs_structure_Flack -0.5(5)
_refine_ls_extinction_method none
_refine_ls_goodness_of_fit_ref 1.031
_refine_ls_hydrogen_treatment mixed
_refine_ls_matrix_type full
_refine_ls_number_parameters 569
_refine_ls_number_reflns 7012
_refine_ls_number_restraints 1
_refine_ls_restrained_S_all 1.031
_refine_ls_R_factor_all 0.0802
_refine_ls_R_factor_gt 0.0533
_refine_ls_shift/su_max 0.001
_refine_ls_shift/su_mean 0.000
_refine_ls_structure_factor_coef Fsqd
_refine_ls_weighting_details 'w=1/[\s^2^(Fo^2^)+(0.0601P)^2^+0.4621P] where P=(Fo^2^+2Fc^2^)/3'
_refine_ls_weighting_scheme calc
_refine_ls_wR_factor_gt 0.1204
_refine_ls_wR_factor_ref 0.1378
_reflns_Friedel_coverage 0.558
_reflns_Friedel_fraction_full 0.654
_reflns_Friedel_fraction_max 0.620
_reflns_number_gt 5124
_reflns_number_total 7012
_reflns_threshold_expression 'I > 2\s(I)'
_cod_data_source_file d0ob01172j2.cif
_cod_data_source_block 190419_s2_hh_hh190410a
_cod_depositor_comments 'Adding full bibliography for 7157620--7157628.cif.'
_cod_original_cell_volume 2090.74(15)
_cod_database_code 7157626
_shelx_shelxl_version_number 2014/7
_chemical_oxdiff_formula c12h12n2o3
_shelx_space_group_comment
;
The symmetry employed for this shelxl refinement is uniquely defined
by the following loop, which should always be used as a source of
symmetry information in preference to the above space-group names.
They are only intended as comments.
;
_shelx_estimated_absorpt_t_max 0.972
_shelx_estimated_absorpt_t_min 0.961
_reflns_odcompleteness_completeness 99.76
_reflns_odcompleteness_iscentric 1
_reflns_odcompleteness_theta 26.32
_olex2_refinement_description
;
1. Fixed Uiso
 At 1.2 times of:
  All C(H) groups, All C(H,H) groups, All N(H) groups
 At 1.5 times of:
  All C(H,H,H) groups, All O(H) groups
2. Uiso/Uaniso restraints and constraints
Uanis(F3) = Uanis(F3A)
Uanis(F2) = Uanis(F2A)
Uanis(F1) = Uanis(F1A)
3. Others
 Sof(F1A)=Sof(F2A)=Sof(F3A)=1-FVAR(1)
 Sof(F1)=Sof(F2)=Sof(F3)=FVAR(1)
4.a Ternary CH refined with riding coordinates:
 C2(H2), C3(H3), C4(H4), C5(H5), C12(H12), C20(H20)
4.b Secondary CH2 refined with riding coordinates:
 C28(H28A,H28B)
4.c Aromatic/amide H refined with riding coordinates:
 N7(H7), N8(H8), C15(H15), C16(H16), C17(H17), C18(H18), C19(H19), C23(H23),
 C24(H24), C25(H25), C26(H26), C27(H27), C31(H31), C32(H32), C33(H33), C34(H34),
  C35(H35)
4.d Idealised Me refined as rotating group:
 C7(H7A,H7B,H7C), C9(H9A,H9B,H9C), C36(H36A,H36B,H36C), C37(H37A,H37B,H37C)
4.e Idealised tetrahedral OH refined as rotating group:
 O13(H13)
;
_olex2_submission_special_instructions 'No special instructions were received'

loop_
_space_group_symop_operation_xyz
'x, y, z'
'-x, y+1/2, -z'

loop_
_atom_site_label
_atom_site_type_symbol
_atom_site_fract_x
_atom_site_fract_y
_atom_site_fract_z
_atom_site_U_iso_or_equiv
_atom_site_adp_type
_atom_site_occupancy
_atom_site_site_symmetry_order
_atom_site_calc_flag
_atom_site_refinement_flags_posn
_atom_site_refinement_flags_adp
_atom_site_refinement_flags_occupancy
_atom_site_disorder_assembly
_atom_site_disorder_group
O1 O 0.6894(2) 0.4332(3) 0.28262(19) 0.0409(7) Uani 1 1 d . . . . .
O2 O 0.5017(3) 0.2180(4) 0.2486(3) 0.0778(11) Uani 1 1 d . . . . .
O3 O 0.6701(3) 0.2027(3) 0.2395(3) 0.0756(11) Uani 1 1 d . . . . .
O4 O 0.5634(3) 0.6957(3) 0.5521(2) 0.0714(11) Uani 1 1 d . . . . .
O5 O 0.5625(3) 0.8479(3) 0.3196(3) 0.0874(14) Uani 1 1 d . . . . .
O6 O 0.7261(2) 0.6449(3) 0.18911(19) 0.0420(7) Uani 1 1 d . . . . .
O7 O 0.8256(3) 0.8079(4) 0.1868(3) 0.0923(14) Uani 1 1 d . . . . .
O8 O 0.9703(2) 0.5757(3) 0.2274(2) 0.0484(8) Uani 1 1 d . . . . .
O9 O 1.0390(3) 0.5816(4) 0.3796(2) 0.0697(11) Uani 1 1 d . . . . .
O10 O 0.9210(2) 0.3605(3) 0.1459(3) 0.0630(10) Uani 1 1 d . . . . .
O11 O 0.8036(3) 0.2311(5) 0.0699(3) 0.1023(17) Uani 1 1 d . . . . .
N1 N 0.6974(3) 0.3148(3) 0.4197(3) 0.0483(9) Uani 1 1 d . . . . .
N2 N 0.7816(4) 0.2690(4) 0.4116(3) 0.0550(10) Uani 1 1 d . . . . .
N3 N 0.8607(4) 0.2269(5) 0.4139(4) 0.0873(16) Uani 1 1 d . . . . .
N4 N 0.4658(3) 0.4670(4) 0.2705(3) 0.0539(10) Uani 1 1 d . . . . .
N5 N 0.3771(3) 0.4248(4) 0.2596(3) 0.0623(11) Uani 1 1 d . . . . .
N6 N 0.2925(4) 0.3921(6) 0.2400(4) 0.0968(19) Uani 1 1 d . . . . .
N7 N 0.6323(3) 0.5294(3) 0.5039(2) 0.0431(9) Uani 1 1 d . . . . .
H7 H 0.6744 0.4694 0.5189 0.052 Uiso 1 1 calc R . . . .
N8 N 0.6906(3) 0.7263(3) 0.4005(2) 0.0409(8) Uani 1 1 d . . . . .
H8 H 0.7497 0.7235 0.4410 0.049 Uiso 1 1 calc R . . . .
C1 C 0.6309(3) 0.3607(4) 0.3313(3) 0.0401(10) Uani 1 1 d . . . . .
C2 C 0.5411(3) 0.4297(4) 0.3575(3) 0.0408(10) Uani 1 1 d . . . . .
H2 H 0.5054 0.3799 0.3955 0.049 Uiso 1 1 calc R . . . .
C3 C 0.5799(3) 0.5480(4) 0.4075(3) 0.0380(9) Uani 1 1 d . . . . .
H3 H 0.5170 0.5968 0.4069 0.046 Uiso 1 1 calc R . . . .
C4 C 0.6475(3) 0.6177(4) 0.3524(3) 0.0369(9) Uani 1 1 d . . . . .
H4 H 0.6013 0.6414 0.2931 0.044 Uiso 1 1 calc R . . . .
C5 C 0.7355(3) 0.5389(4) 0.3314(3) 0.0366(9) Uani 1 1 d . . . . .
H5 H 0.7833 0.5150 0.3898 0.044 Uiso 1 1 calc R . . . .
C6 C 0.5914(5) 0.2524(4) 0.2673(3) 0.0552(13) Uani 1 1 d . . . . .
C7 C 0.6443(7) 0.0936(7) 0.1863(5) 0.111(3) Uani 1 1 d . . . . .
H7A H 0.6127 0.1135 0.1230 0.166 Uiso 1 1 calc GR . . . .
H7B H 0.5955 0.0469 0.2115 0.166 Uiso 1 1 calc GR . . . .
H7C H 0.7076 0.0480 0.1889 0.166 Uiso 1 1 calc GR . . . .
C8 C 0.6157(4) 0.6050(5) 0.5704(3) 0.0504(12) Uani 1 1 d . . . . .
C9 C 0.6646(5) 0.5663(6) 0.6677(3) 0.0712(16) Uani 1 1 d . . . . .
H9A H 0.6127 0.5255 0.6932 0.107 Uiso 1 1 calc GR . . . .
H9B H 0.6898 0.6355 0.7048 0.107 Uiso 1 1 calc GR . . . .
H9C H 0.7227 0.5131 0.6675 0.107 Uiso 1 1 calc GR . . . .
C10 C 0.6396(4) 0.8296(4) 0.3825(4) 0.0493(12) Uani 1 1 d . . . . .
C11 C 0.6820(5) 0.9318(5) 0.4456(5) 0.0689(16) Uani 1 1 d . . . . .
C12 C 0.7995(3) 0.5990(4) 0.2699(3) 0.0392(10) Uani 1 1 d . . . . .
H12 H 0.8387 0.6665 0.3038 0.047 Uiso 1 1 calc R . . . .
C13 C 0.7449(4) 0.7552(4) 0.1575(3) 0.0526(12) Uani 1 1 d . . . . .
C14 C 0.6561(4) 0.7998(4) 0.0843(3) 0.0467(11) Uani 1 1 d . . . . .
C15 C 0.6742(5) 0.8908(5) 0.0273(4) 0.0655(14) Uani 1 1 d . . . . .
H15 H 0.7426 0.9193 0.0324 0.079 Uiso 1 1 calc R . . . .
C16 C 0.5915(5) 0.9404(6) -0.0376(4) 0.0732(16) Uani 1 1 d . . . . .
H16 H 0.6046 1.0018 -0.0760 0.088 Uiso 1 1 calc R . . . .
C17 C 0.4927(6) 0.9005(7) -0.0454(4) 0.0832(19) Uani 1 1 d . . . . .
H17 H 0.4374 0.9355 -0.0884 0.100 Uiso 1 1 calc R . . . .
C18 C 0.4725(4) 0.8091(7) 0.0090(5) 0.0823(19) Uani 1 1 d . . . . .
H18 H 0.4037 0.7811 0.0021 0.099 Uiso 1 1 calc R . . . .
C19 C 0.5544(4) 0.7570(5) 0.0752(4) 0.0632(14) Uani 1 1 d . . . . .
H19 H 0.5407 0.6947 0.1124 0.076 Uiso 1 1 calc R . . . .
C20 C 0.8790(3) 0.5115(4) 0.2426(3) 0.0433(11) Uani 1 1 d . . . . .
H20 H 0.9026 0.4545 0.2935 0.052 Uiso 1 1 calc R . . . .
C21 C 1.0471(3) 0.5992(5) 0.3017(3) 0.0478(11) Uani 1 1 d . . . . .
C22 C 1.1424(3) 0.6507(4) 0.2769(3) 0.0486(11) Uani 1 1 d . . . . .
C23 C 1.2273(4) 0.6853(5) 0.3480(4) 0.0615(14) Uani 1 1 d . . . . .
H23 H 1.2226 0.6777 0.4094 0.074 Uiso 1 1 calc R . . . .
C24 C 1.3176(4) 0.7304(6) 0.3280(5) 0.0731(17) Uani 1 1 d . . . . .
H24 H 1.3739 0.7537 0.3756 0.088 Uiso 1 1 calc R . . . .
C25 C 1.3247(4) 0.7410(6) 0.2383(5) 0.0815(19) Uani 1 1 d . . . . .
H25 H 1.3863 0.7715 0.2252 0.098 Uiso 1 1 calc R . . . .
C26 C 1.2426(4) 0.7074(6) 0.1667(4) 0.0781(18) Uani 1 1 d . . . . .
H26 H 1.2489 0.7146 0.1058 0.094 Uiso 1 1 calc R . . . .
C27 C 1.1497(4) 0.6623(5) 0.1858(4) 0.0625(14) Uani 1 1 d . . . . .
H27 H 1.0933 0.6403 0.1378 0.075 Uiso 1 1 calc R . . . .
C28 C 0.8374(3) 0.4421(5) 0.1552(4) 0.0557(13) Uani 1 1 d . . . . .
H28A H 0.7743 0.3979 0.1593 0.067 Uiso 1 1 calc R . . . .
H28B H 0.8201 0.4958 0.1025 0.067 Uiso 1 1 calc R . . . .
C29 C 0.8934(4) 0.2586(5) 0.1023(4) 0.0613(14) Uani 1 1 d . . . . .
C30 C 0.9868(4) 0.1817(6) 0.0985(4) 0.0637(14) Uani 1 1 d . . . . .
C31 C 0.9738(6) 0.0594(7) 0.0907(6) 0.109(3) Uani 1 1 d . . . . .
H31 H 0.9073 0.0259 0.0862 0.131 Uiso 1 1 calc R . . . .
C32 C 1.0594(8) -0.0140(8) 0.0893(7) 0.131(3) Uani 1 1 d . . . . .
H32 H 1.0508 -0.0968 0.0867 0.158 Uiso 1 1 calc R . . . .
C33 C 1.1561(7) 0.0348(9) 0.0917(5) 0.109(3) Uani 1 1 d . . . . .
H33 H 1.2132 -0.0143 0.0887 0.130 Uiso 1 1 calc R . . . .
C34 C 1.1686(5) 0.1561(8) 0.0985(4) 0.088(2) Uani 1 1 d . . . . .
H34 H 1.2347 0.1895 0.1006 0.105 Uiso 1 1 calc R . . . .
C35 C 1.0845(5) 0.2300(6) 0.1024(4) 0.0742(16) Uani 1 1 d . . . . .
H35 H 1.0943 0.3126 0.1076 0.089 Uiso 1 1 calc R . . . .
F1 F 0.7619(6) 0.9060(7) 0.5162(7) 0.110(3) Uani 0.634(5) 1 d . . P A 1
F2 F 0.6116(6) 0.9754(8) 0.4899(7) 0.129(3) Uani 0.634(5) 1 d . . P A 1
F3 F 0.7141(11) 1.0221(7) 0.4013(6) 0.146(4) Uani 0.634(5) 1 d . . P A 1
F1A F 0.7816(11) 0.9534(14) 0.4482(13) 0.110(3) Uani 0.366(5) 1 d . . P A 2
F2A F 0.6857(15) 0.9157(15) 0.5277(15) 0.129(3) Uani 0.366(5) 1 d . . P A 2
F3A F 0.6336(19) 1.0313(14) 0.4176(12) 0.146(4) Uani 0.366(5) 1 d . . P A 2
O12 O 0.8625(4) 0.6886(6) 0.5555(4) 0.1143(19) Uani 1 1 d . . . . .
H12A H 0.891(5) 0.629(7) 0.520(4) 0.09(2) Uiso 1 1 d . . . . .
C36 C 0.9009(6) 0.7416(10) 0.6413(5) 0.125(3) Uani 1 1 d . . . . .
H36A H 0.9533 0.8004 0.6365 0.188 Uiso 1 1 calc GR . . . .
H36B H 0.9321 0.6812 0.6854 0.188 Uiso 1 1 calc GR . . . .
H36C H 0.8438 0.7797 0.6615 0.188 Uiso 1 1 calc GR . . . .
O13 O 0.9588(4) 0.4784(5) 0.5256(4) 0.1062(16) Uani 1 1 d . . . . .
H13 H 0.9103 0.5189 0.5365 0.159 Uiso 1 1 calc GR . . . .
C37 C 1.0064(7) 0.4106(10) 0.6056(7) 0.141(4) Uani 1 1 d . . . . .
H37A H 1.0448 0.3444 0.5879 0.211 Uiso 1 1 calc GR . . . .
H37B H 0.9525 0.3807 0.6344 0.211 Uiso 1 1 calc GR . . . .
H37C H 1.0540 0.4609 0.6485 0.211 Uiso 1 1 calc GR . . . .

loop_
_atom_site_aniso_label
_atom_site_aniso_U_11
_atom_site_aniso_U_22
_atom_site_aniso_U_33
_atom_site_aniso_U_23
_atom_site_aniso_U_13
_atom_site_aniso_U_12
O1 0.0540(17) 0.0313(15) 0.0401(16) -0.0049(14) 0.0160(13) -0.0038(14)
O2 0.091(3) 0.061(2) 0.087(3) -0.024(2) 0.030(2) -0.031(2)
O3 0.099(3) 0.047(2) 0.087(3) -0.029(2) 0.035(2) -0.004(2)
O4 0.106(3) 0.053(2) 0.061(2) -0.0044(19) 0.030(2) 0.025(2)
O5 0.074(2) 0.042(2) 0.125(4) -0.002(2) -0.023(2) 0.0123(19)
O6 0.0410(15) 0.0383(16) 0.0445(16) 0.0065(14) 0.0053(13) -0.0053(14)
O7 0.067(2) 0.070(3) 0.123(4) 0.042(3) -0.013(2) -0.024(2)
O8 0.0385(15) 0.060(2) 0.0468(17) 0.0056(16) 0.0101(13) -0.0015(15)
O9 0.066(2) 0.096(3) 0.046(2) -0.001(2) 0.0113(16) -0.015(2)
O10 0.0500(18) 0.061(2) 0.081(2) -0.023(2) 0.0220(17) -0.0011(18)
O11 0.065(2) 0.114(4) 0.122(4) -0.065(3) 0.008(2) -0.011(3)
N1 0.064(2) 0.036(2) 0.046(2) 0.0018(19) 0.0148(19) 0.007(2)
N2 0.063(3) 0.044(2) 0.058(3) 0.004(2) 0.015(2) 0.003(2)
N3 0.073(3) 0.083(4) 0.109(4) 0.002(3) 0.026(3) 0.017(3)
N4 0.051(2) 0.054(3) 0.051(2) -0.002(2) -0.0002(18) -0.013(2)
N5 0.053(3) 0.056(3) 0.072(3) -0.004(2) 0.001(2) -0.013(2)
N6 0.059(3) 0.091(4) 0.128(5) 0.006(4) -0.005(3) -0.017(3)
N7 0.052(2) 0.038(2) 0.039(2) -0.0015(17) 0.0103(16) 0.0010(18)
N8 0.0401(18) 0.0340(19) 0.046(2) -0.0035(17) 0.0053(15) -0.0018(17)
C1 0.051(2) 0.029(2) 0.042(2) -0.002(2) 0.013(2) -0.005(2)
C2 0.045(2) 0.040(2) 0.037(2) -0.001(2) 0.0101(18) -0.011(2)
C3 0.039(2) 0.034(2) 0.041(2) -0.005(2) 0.0092(18) 0.0021(19)
C4 0.039(2) 0.032(2) 0.038(2) -0.0015(19) 0.0040(17) 0.0007(19)
C5 0.038(2) 0.034(2) 0.035(2) -0.0030(19) 0.0039(17) 0.0015(19)
C6 0.088(4) 0.036(3) 0.045(3) -0.003(2) 0.021(3) -0.014(3)
C7 0.170(7) 0.067(4) 0.109(5) -0.041(4) 0.061(5) -0.008(5)
C8 0.064(3) 0.044(3) 0.045(3) -0.009(2) 0.017(2) 0.000(3)
C9 0.102(4) 0.065(4) 0.046(3) -0.008(3) 0.015(3) 0.010(3)
C10 0.046(3) 0.031(3) 0.071(3) 0.001(2) 0.013(2) -0.003(2)
C11 0.075(4) 0.039(3) 0.097(5) -0.014(3) 0.027(4) -0.015(3)
C12 0.040(2) 0.038(2) 0.038(2) 0.001(2) 0.0055(18) -0.005(2)
C13 0.052(3) 0.039(3) 0.065(3) 0.006(3) 0.012(2) -0.005(2)
C14 0.058(3) 0.038(2) 0.044(3) 0.003(2) 0.010(2) 0.003(2)
C15 0.080(4) 0.055(3) 0.061(3) 0.009(3) 0.014(3) -0.003(3)
C16 0.101(5) 0.060(4) 0.055(3) 0.016(3) 0.009(3) 0.008(4)
C17 0.094(5) 0.087(5) 0.056(3) 0.010(4) -0.011(3) 0.021(4)
C18 0.060(3) 0.097(5) 0.079(4) 0.008(4) -0.007(3) 0.006(4)
C19 0.059(3) 0.066(4) 0.058(3) 0.010(3) 0.002(2) -0.001(3)
C20 0.036(2) 0.046(3) 0.048(3) 0.001(2) 0.0105(19) 0.003(2)
C21 0.042(2) 0.048(3) 0.053(3) 0.002(2) 0.009(2) 0.000(2)
C22 0.041(2) 0.045(3) 0.060(3) 0.002(2) 0.012(2) 0.002(2)
C23 0.047(3) 0.063(3) 0.071(3) -0.009(3) 0.008(2) 0.002(3)
C24 0.044(3) 0.063(4) 0.107(5) -0.011(4) 0.007(3) -0.003(3)
C25 0.048(3) 0.076(4) 0.123(6) 0.001(4) 0.026(3) -0.010(3)
C26 0.060(3) 0.092(5) 0.086(4) 0.015(4) 0.025(3) -0.003(4)
C27 0.050(3) 0.071(4) 0.065(3) 0.011(3) 0.010(2) -0.007(3)
C28 0.043(2) 0.062(3) 0.063(3) -0.014(3) 0.013(2) -0.002(3)
C29 0.059(3) 0.070(4) 0.055(3) -0.024(3) 0.015(2) -0.002(3)
C30 0.069(3) 0.066(4) 0.055(3) -0.023(3) 0.010(2) 0.000(3)
C31 0.092(5) 0.070(5) 0.159(8) -0.045(5) 0.013(5) -0.003(4)
C32 0.130(7) 0.074(5) 0.177(10) -0.047(6) 0.009(7) 0.025(6)
C33 0.118(6) 0.110(7) 0.091(5) -0.028(5) 0.009(5) 0.051(6)
C34 0.076(4) 0.108(6) 0.081(4) -0.013(4) 0.023(3) 0.024(4)
C35 0.078(4) 0.072(4) 0.076(4) -0.006(3) 0.025(3) 0.009(4)
F1 0.106(4) 0.072(5) 0.126(6) -0.041(5) -0.028(6) -0.002(4)
F2 0.108(5) 0.109(6) 0.191(8) -0.094(6) 0.080(6) -0.024(4)
F3 0.249(14) 0.064(4) 0.123(5) -0.002(3) 0.038(7) -0.095(8)
F1A 0.106(4) 0.072(5) 0.126(6) -0.041(5) -0.028(6) -0.002(4)
F2A 0.108(5) 0.109(6) 0.191(8) -0.094(6) 0.080(6) -0.024(4)
F3A 0.249(14) 0.064(4) 0.123(5) -0.002(3) 0.038(7) -0.095(8)
O12 0.097(3) 0.126(5) 0.097(4) -0.034(4) -0.025(3) 0.023(3)
C36 0.107(5) 0.161(9) 0.098(6) -0.030(6) 0.001(4) -0.002(6)
O13 0.108(4) 0.095(4) 0.119(4) 0.023(3) 0.031(3) 0.012(3)
C37 0.139(7) 0.130(8) 0.144(8) 0.055(7) 0.013(6) 0.009(7)

loop_
_atom_type_symbol
_atom_type_description
_atom_type_scat_dispersion_real
_atom_type_scat_dispersion_imag
_atom_type_scat_source
C C 0.0033 0.0016 'International Tables Vol C Tables 4.2.6.8 and 6.1.1.4'
H H 0.0000 0.0000 'International Tables Vol C Tables 4.2.6.8 and 6.1.1.4'
F F 0.0171 0.0103 'International Tables Vol C Tables 4.2.6.8 and 6.1.1.4'
N N 0.0061 0.0033 'International Tables Vol C Tables 4.2.6.8 and 6.1.1.4'
O O 0.0106 0.0060 'International Tables Vol C Tables 4.2.6.8 and 6.1.1.4'

loop_
_geom_angle_atom_site_label_1
_geom_angle_atom_site_label_2
_geom_angle_atom_site_label_3
_geom_angle
_geom_angle_site_symmetry_1
_geom_angle_site_symmetry_3
_geom_angle_publ_flag
C1 O1 C5 114.9(3) . . ?
C6 O3 C7 115.3(5) . . ?
C13 O6 C12 118.1(3) . . ?
C21 O8 C20 116.9(3) . . ?
C29 O10 C28 117.7(4) . . ?
N2 N1 C1 113.8(4) . . ?
N3 N2 N1 172.9(5) . . ?
N5 N4 C2 114.8(4) . . ?
N6 N5 N4 172.1(6) . . ?
C8 N7 C3 120.9(4) . . ?
C10 N8 C4 120.5(4) . . ?
O1 C1 N1 112.1(3) . . ?
O1 C1 C2 112.0(3) . . ?
O1 C1 C6 105.9(3) . . ?
N1 C1 C2 105.8(3) . . ?
N1 C1 C6 108.5(4) . . ?
C2 C1 C6 112.6(4) . . ?
N4 C2 C1 108.0(3) . . ?
N4 C2 C3 104.8(4) . . ?
C1 C2 C3 111.8(3) . . ?
N7 C3 C2 112.3(3) . . ?
N7 C3 C4 113.6(3) . . ?
C2 C3 C4 109.8(3) . . ?
N8 C4 C3 111.2(3) . . ?
N8 C4 C5 110.9(3) . . ?
C5 C4 C3 111.2(3) . . ?
O1 C5 C4 109.2(3) . . ?
O1 C5 C12 106.2(3) . . ?
C12 C5 C4 114.0(3) . . ?
O2 C6 O3 125.5(5) . . ?
O2 C6 C1 124.1(5) . . ?
O3 C6 C1 110.4(4) . . ?
O4 C8 N7 122.0(4) . . ?
O4 C8 C9 123.2(4) . . ?
N7 C8 C9 114.8(4) . . ?
O5 C10 N8 125.7(5) . . ?
O5 C10 C11 118.1(5) . . ?
N8 C10 C11 116.1(5) . . ?
F1 C11 C10 116.0(6) . . ?
F1 C11 F2 101.0(8) . . ?
F2 C11 C10 113.0(5) . . ?
F3 C11 C10 112.5(6) . . ?
F3 C11 F1 106.1(7) . . ?
F3 C11 F2 107.4(8) . . ?
F1A C11 C10 112.3(7) . . ?
F2A C11 C10 115.9(8) . . ?
F2A C11 F1A 100.6(11) . . ?
F2A C11 F3A 110.5(13) . . ?
F3A C11 C10 111.7(9) . . ?
F3A C11 F1A 104.8(11) . . ?
O6 C12 C5 107.8(3) . . ?
O6 C12 C20 111.2(3) . . ?
C5 C12 C20 111.7(4) . . ?
O6 C13 C14 112.7(4) . . ?
O7 C13 O6 122.2(5) . . ?
O7 C13 C14 125.1(4) . . ?
C15 C14 C13 119.0(4) . . ?
C15 C14 C19 119.2(5) . . ?
C19 C14 C13 121.6(4) . . ?
C14 C15 C16 120.5(5) . . ?
C17 C16 C15 120.3(6) . . ?
C16 C17 C18 120.6(6) . . ?
C17 C18 C19 120.5(6) . . ?
C14 C19 C18 118.9(5) . . ?
O8 C20 C12 110.5(4) . . ?
O8 C20 C28 105.4(3) . . ?
C28 C20 C12 115.0(4) . . ?
O8 C21 C22 112.3(4) . . ?
O9 C21 O8 123.4(4) . . ?
O9 C21 C22 124.3(4) . . ?
C23 C22 C21 118.6(4) . . ?
C27 C22 C21 121.8(4) . . ?
C27 C22 C23 119.6(4) . . ?
C24 C23 C22 120.3(5) . . ?
C25 C24 C23 119.8(5) . . ?
C24 C25 C26 121.2(5) . . ?
C25 C26 C27 119.7(6) . . ?
C22 C27 C26 119.3(5) . . ?
O10 C28 C20 106.1(4) . . ?
O10 C29 C30 112.4(4) . . ?
O11 C29 O10 123.3(5) . . ?
O11 C29 C30 124.3(5) . . ?
C31 C30 C29 119.0(6) . . ?
C35 C30 C29 121.8(5) . . ?
C35 C30 C31 119.2(6) . . ?
C30 C31 C32 120.2(7) . . ?
C33 C32 C31 120.2(8) . . ?
C32 C33 C34 119.4(7) . . ?
C33 C34 C35 120.9(8) . . ?
C30 C35 C34 120.0(6) . . ?

loop_
_geom_bond_atom_site_label_1
_geom_bond_atom_site_label_2
_geom_bond_distance
_geom_bond_site_symmetry_2
_geom_bond_publ_flag
O1 C1 1.415(5) . ?
O1 C5 1.440(5) . ?
O2 C6 1.197(6) . ?
O3 C6 1.310(6) . ?
O3 C7 1.447(8) . ?
O4 C8 1.213(6) . ?
O5 C10 1.219(6) . ?
O6 C12 1.444(5) . ?
O6 C13 1.358(5) . ?
O7 C13 1.193(6) . ?
O8 C20 1.446(5) . ?
O8 C21 1.332(5) . ?
O9 C21 1.201(5) . ?
O10 C28 1.447(6) . ?
O10 C29 1.315(6) . ?
O11 C29 1.195(6) . ?
N1 N2 1.238(5) . ?
N1 C1 1.486(6) . ?
N2 N3 1.123(6) . ?
N4 N5 1.221(5) . ?
N4 C2 1.489(6) . ?
N5 N6 1.130(6) . ?
N7 C3 1.451(5) . ?
N7 C8 1.353(6) . ?
N8 C4 1.450(5) . ?
N8 C10 1.325(6) . ?
C1 C2 1.521(6) . ?
C1 C6 1.549(6) . ?
C2 C3 1.540(6) . ?
C3 C4 1.541(6) . ?
C4 C5 1.529(6) . ?
C5 C12 1.523(6) . ?
C8 C9 1.501(7) . ?
C10 C11 1.496(8) . ?
C11 F1 1.327(9) . ?
C11 F2 1.335(9) . ?
C11 F3 1.321(10) . ?
C11 F1A 1.308(17) . ?
C11 F2A 1.22(2) . ?
C11 F3A 1.30(2) . ?
C12 C20 1.540(6) . ?
C13 C14 1.477(6) . ?
C14 C15 1.376(7) . ?
C14 C19 1.382(6) . ?
C15 C16 1.383(8) . ?
C16 C17 1.338(9) . ?
C17 C18 1.362(9) . ?
C18 C19 1.398(8) . ?
C20 C28 1.500(6) . ?
C21 C22 1.485(6) . ?
C22 C23 1.395(7) . ?
C22 C27 1.382(7) . ?
C23 C24 1.370(7) . ?
C24 C25 1.359(9) . ?
C25 C26 1.373(8) . ?
C26 C27 1.395(7) . ?
C29 C30 1.497(8) . ?
C30 C31 1.375(9) . ?
C30 C35 1.367(8) . ?
C31 C32 1.384(10) . ?
C32 C33 1.362(11) . ?
C33 C34 1.362(11) . ?
C34 C35 1.380(8) . ?
O12 C36 1.389(8) . ?
O13 C37 1.424(9) . ?

loop_
_geom_torsion_atom_site_label_1
_geom_torsion_atom_site_label_2
_geom_torsion_atom_site_label_3
_geom_torsion_atom_site_label_4
_geom_torsion
_geom_torsion_site_symmetry_1
_geom_torsion_site_symmetry_2
_geom_torsion_site_symmetry_3
_geom_torsion_site_symmetry_4
_geom_torsion_publ_flag
O1 C1 C2 N4 63.4(4) . . . . ?
O1 C1 C2 C3 -51.4(5) . . . . ?
O1 C1 C6 O2 -130.7(5) . . . . ?
O1 C1 C6 O3 51.3(5) . . . . ?
O1 C5 C12 O6 68.7(4) . . . . ?
O1 C5 C12 C20 -53.8(4) . . . . ?
O5 C10 C11 F1 176.2(8) . . . . ?
O5 C10 C11 F2 60.3(9) . . . . ?
O5 C10 C11 F3 -61.4(10) . . . . ?
O5 C10 C11 F1A -123.2(11) . . . . ?
O5 C10 C11 F2A 122.0(13) . . . . ?
O5 C10 C11 F3A -5.8(13) . . . . ?
O6 C12 C20 O8 88.5(4) . . . . ?
O6 C12 C20 C28 -30.7(5) . . . . ?
O6 C13 C14 C15 -161.0(4) . . . . ?
O6 C13 C14 C19 22.7(7) . . . . ?
O7 C13 C14 C15 18.7(8) . . . . ?
O7 C13 C14 C19 -157.6(6) . . . . ?
O8 C20 C28 O10 61.8(5) . . . . ?
O8 C21 C22 C23 176.8(4) . . . . ?
O8 C21 C22 C27 -4.7(7) . . . . ?
O9 C21 C22 C23 -2.4(8) . . . . ?
O9 C21 C22 C27 176.1(5) . . . . ?
O10 C29 C30 C31 154.1(6) . . . . ?
O10 C29 C30 C35 -26.2(7) . . . . ?
O11 C29 C30 C31 -25.6(10) . . . . ?
O11 C29 C30 C35 154.1(6) . . . . ?
N1 C1 C2 N4 -174.2(3) . . . . ?
N1 C1 C2 C3 71.0(4) . . . . ?
N1 C1 C6 O2 108.9(5) . . . . ?
N1 C1 C6 O3 -69.2(5) . . . . ?
N2 N1 C1 O1 -49.0(5) . . . . ?
N2 N1 C1 C2 -171.4(4) . . . . ?
N2 N1 C1 C6 67.5(5) . . . . ?
N4 C2 C3 N7 165.0(3) . . . . ?
N4 C2 C3 C4 -67.6(4) . . . . ?
N5 N4 C2 C1 117.4(4) . . . . ?
N5 N4 C2 C3 -123.2(4) . . . . ?
N7 C3 C4 N8 -49.8(5) . . . . ?
N7 C3 C4 C5 74.3(4) . . . . ?
N8 C4 C5 O1 -179.2(3) . . . . ?
N8 C4 C5 C12 -60.7(4) . . . . ?
N8 C10 C11 F1 -4.1(9) . . . . ?
N8 C10 C11 F2 -120.0(8) . . . . ?
N8 C10 C11 F3 118.3(9) . . . . ?
N8 C10 C11 F1A 56.5(11) . . . . ?
N8 C10 C11 F2A -58.3(13) . . . . ?
N8 C10 C11 F3A 173.9(11) . . . . ?
C1 O1 C5 C4 -60.0(4) . . . . ?
C1 O1 C5 C12 176.7(3) . . . . ?
C1 C2 C3 N7 -78.2(4) . . . . ?
C1 C2 C3 C4 49.2(4) . . . . ?
C2 C1 C6 O2 -7.9(6) . . . . ?
C2 C1 C6 O3 174.0(4) . . . . ?
C2 C3 C4 N8 -176.5(3) . . . . ?
C2 C3 C4 C5 -52.4(4) . . . . ?
C3 N7 C8 O4 -5.6(7) . . . . ?
C3 N7 C8 C9 172.9(4) . . . . ?
C3 C4 C5 O1 56.5(4) . . . . ?
C3 C4 C5 C12 175.0(3) . . . . ?
C4 N8 C10 O5 -9.2(7) . . . . ?
C4 N8 C10 C11 171.1(4) . . . . ?
C4 C5 C12 O6 -51.5(4) . . . . ?
C4 C5 C12 C20 -174.0(3) . . . . ?
C5 O1 C1 N1 -60.8(4) . . . . ?
C5 O1 C1 C2 58.0(4) . . . . ?
C5 O1 C1 C6 -178.8(3) . . . . ?
C5 C12 C20 O8 -151.0(3) . . . . ?
C5 C12 C20 C28 89.8(5) . . . . ?
C6 C1 C2 N4 -55.9(5) . . . . ?
C6 C1 C2 C3 -170.7(3) . . . . ?
C7 O3 C6 O2 -3.6(8) . . . . ?
C7 O3 C6 C1 174.5(5) . . . . ?
C8 N7 C3 C2 -139.2(4) . . . . ?
C8 N7 C3 C4 95.4(4) . . . . ?
C10 N8 C4 C3 -93.0(5) . . . . ?
C10 N8 C4 C5 142.7(4) . . . . ?
C12 O6 C13 O7 9.4(7) . . . . ?
C12 O6 C13 C14 -170.9(4) . . . . ?
C12 C20 C28 O10 -176.2(4) . . . . ?
C13 O6 C12 C5 138.3(4) . . . . ?
C13 O6 C12 C20 -98.9(4) . . . . ?
C13 C14 C15 C16 -175.5(5) . . . . ?
C13 C14 C19 C18 175.3(5) . . . . ?
C14 C15 C16 C17 0.2(9) . . . . ?
C15 C14 C19 C18 -1.0(8) . . . . ?
C15 C16 C17 C18 -1.3(10) . . . . ?
C16 C17 C18 C19 1.2(10) . . . . ?
C17 C18 C19 C14 -0.1(10) . . . . ?
C19 C14 C15 C16 0.9(8) . . . . ?
C20 O8 C21 O9 -8.4(7) . . . . ?
C20 O8 C21 C22 172.4(4) . . . . ?
C21 O8 C20 C12 84.5(5) . . . . ?
C21 O8 C20 C28 -150.6(4) . . . . ?
C21 C22 C23 C24 178.4(5) . . . . ?
C21 C22 C27 C26 -177.7(5) . . . . ?
C22 C23 C24 C25 -0.3(9) . . . . ?
C23 C22 C27 C26 0.7(8) . . . . ?
C23 C24 C25 C26 0.1(10) . . . . ?
C24 C25 C26 C27 0.5(11) . . . . ?
C25 C26 C27 C22 -0.9(10) . . . . ?
C27 C22 C23 C24 -0.1(8) . . . . ?
C28 O10 C29 O11 0.6(8) . . . . ?
C28 O10 C29 C30 -179.2(4) . . . . ?
C29 O10 C28 C20 151.1(4) . . . . ?
C29 C30 C31 C32 -178.5(7) . . . . ?
C29 C30 C35 C34 -179.9(5) . . . . ?
C30 C31 C32 C33 -2.8(14) . . . . ?
C31 C30 C35 C34 -0.1(10) . . . . ?
C31 C32 C33 C34 2.1(14) . . . . ?
C32 C33 C34 C35 -0.4(13) . . . . ?
C33 C34 C35 C30 -0.6(10) . . . . ?
C35 C30 C31 C32 1.8(12) . . . . ?
